data_1543845
loop_
_publ_author_name
'Kobayashi, Jun'
'Kawahara, Ryosuke'
'Uchida, Sayaka'
'Koguchi, Shinichi'
'Ito, Takeru'

_publ_section_title
;
 Conductive Hybrid Crystal Composed from Polyoxomolybdate and
 Deprotonatable Ionic-Liquid Surfactant.
;
_journal_issue 7
_journal_name_full 'International journal of molecular sciences'
_journal_page_first 994
_journal_paper_doi 10.3390/ijms17070994
_journal_volume 17
_journal_year 2016
_chemical_formula_moiety 'C60 H116 Mo8 N8 O26'
_chemical_formula_sum 'C60 H116 Mo8 N8 O26'
_chemical_formula_weight 2133.13
_space_group_crystal_system monoclinic
_space_group_IT_number 14
_space_group_name_Hall '-P 2ybc'
_space_group_name_H-M_alt 'P 1 21/c 1'
_symmetry_space_group_name_Hall '-P 2ybc'
_symmetry_space_group_name_H-M 'P 1 21/c 1'
_atom_sites_solution_hydrogens geom
_atom_sites_solution_primary direct
_atom_sites_solution_secondary difmap
_cell_angle_alpha 90.0000
_cell_angle_beta 114.307(2)
_cell_angle_gamma 90.0000
_cell_formula_units_Z 2
_cell_length_a 21.859(4)
_cell_length_b 10.0395(18)
_cell_length_c 20.683(4)
_cell_measurement_reflns_used 8443
_cell_measurement_temperature 93
_cell_measurement_theta_max 25.36
_cell_measurement_theta_min 1.97
_cell_volume 4136.6(13)
_computing_cell_refinement CrystalClear
_computing_data_collection 'CrystalClear (Rigaku Inc., 2007)'
_computing_data_reduction CrystalClear
_computing_molecular_graphics 'CrystalStructure 4.1.1'
_computing_publication_material 'CrystalStructure 4.1.1 (Rigaku, 2015)'
_computing_structure_refinement 'SHELXL Version 2014/7 (Sheldrick, 2008)'
_computing_structure_solution 'SHELXS Version 2013/1 (Sheldrick, 2008)'
_diffrn_ambient_temperature 93
_diffrn_detector_area_resol_mean 7.314
_diffrn_measured_fraction_theta_full 0.999
_diffrn_measured_fraction_theta_max 0.997
_diffrn_measurement_device_type 'Rigaku Saturn70'
_diffrn_measurement_method \w
_diffrn_radiation_type 'Mo K\a'
_diffrn_radiation_wavelength 0.71075
_diffrn_reflns_av_R_equivalents 0.0463
_diffrn_reflns_Laue_measured_fraction_full 0.999
_diffrn_reflns_Laue_measured_fraction_max 0.997
_diffrn_reflns_limit_h_max 26
_diffrn_reflns_limit_h_min -26
_diffrn_reflns_limit_k_max 11
_diffrn_reflns_limit_k_min -12
_diffrn_reflns_limit_l_max 24
_diffrn_reflns_limit_l_min -20
_diffrn_reflns_number 27938
_diffrn_reflns_point_group_measured_fraction_full 0.999
_diffrn_reflns_point_group_measured_fraction_max 0.997
_diffrn_reflns_theta_full 25.242
_diffrn_reflns_theta_max 25.357
_diffrn_reflns_theta_min 1.974
_diffrn_standards_number 0
_exptl_absorpt_coefficient_mu 1.244
_exptl_absorpt_correction_T_max 0.780
_exptl_absorpt_correction_T_min 0.657
_exptl_absorpt_correction_type multi-scan
_exptl_absorpt_process_details 'REQAB (Rigaku, 1998)'
_exptl_crystal_colour colorless
_exptl_crystal_density_diffrn 1.712
_exptl_crystal_density_method 'not measured'
_exptl_crystal_description prism
_exptl_crystal_F_000 2152.00
_exptl_crystal_size_max 0.200
_exptl_crystal_size_mid 0.200
_exptl_crystal_size_min 0.200
_refine_diff_density_max 0.98
_refine_diff_density_min -1.20
_refine_ls_extinction_method none
_refine_ls_goodness_of_fit_ref 1.203
_refine_ls_hydrogen_treatment constr
_refine_ls_number_parameters 460
_refine_ls_number_reflns 7550
_refine_ls_number_restraints 0
_refine_ls_R_factor_all 0.0579
_refine_ls_R_factor_gt 0.0422
_refine_ls_shift/su_max 0.000
_refine_ls_structure_factor_coef Fsqd
_refine_ls_weighting_details 'w = 1/[\s^2^(Fo^2^)+(0.0584P)^2^] where P=(Fo^2^+2Fc^2^)/3'
_refine_ls_weighting_scheme calc
_refine_ls_wR_factor_gt 0.1063
_refine_ls_wR_factor_ref 0.1292
_reflns_Friedel_coverage 0.000
_reflns_number_gt 6001
_reflns_number_total 7550
_reflns_threshold_expression F^2^>2.0\s(F^2^)
_cod_data_source_file s1.cif
_cod_data_source_block C12imiMo8-1
_cod_original_cell_volume 4136.7(14)
_cod_database_code 1543845

loop_
_space_group_symop_id
_space_group_symop_operation_xyz
1 +X,+Y,+Z
2 -X,1/2+Y,1/2-Z
3 -X,-Y,-Z
4 +X,-1/2-Y,-1/2+Z

loop_
_atom_site_label
_atom_site_type_symbol
_atom_site_fract_x
_atom_site_fract_y
_atom_site_fract_z
_atom_site_U_iso_or_equiv
_atom_site_adp_type
_atom_site_occupancy
_atom_site_site_symmetry_order
_atom_site_calc_flag
_atom_site_refinement_flags_posn
_atom_site_refinement_flags_adp
Mo1 Mo 0.15620(2) 0.00025(4) 0.11356(2) 0.01426(13) Uani 1 1 d . .
Mo2 Mo 0.00262(2) 0.17998(4) 0.00805(2) 0.01325(12) Uani 1 1 d . .
Mo3 Mo 0.03482(2) -0.00174(4) 0.16959(2) 0.01336(13) Uani 1 1 d . .
Mo4 Mo -0.13499(2) 0.00189(4) 0.06387(2) 0.01665(13) Uani 1 1 d . .
O1 O 0.22301(17) 0.1013(3) 0.13423(18) 0.0233(8) Uani 1 1 d . .
O2 O 0.14690(16) -0.0731(4) 0.02261(17) 0.0203(8) Uani 1 1 d . .
O3 O 0.18721(17) -0.1396(3) 0.16207(17) 0.0223(8) Uani 1 1 d . .
O4 O 0.08981(16) 0.1632(3) 0.03452(17) 0.0204(8) Uani 1 1 d . .
O5 O 0.11330(16) 0.0797(3) 0.16944(16) 0.0175(7) Uani 1 1 d . .
O6 O -0.01854(19) 0.3399(4) -0.01759(19) 0.0277(9) Uani 1 1 d . .
O7 O -0.04427(16) 0.0734(4) -0.06797(17) 0.0216(8) Uani 1 1 d . .
O8 O -0.01847(16) 0.1532(3) 0.08219(17) 0.0197(8) Uani 1 1 d . .
O9 O 0.06917(17) -0.1415(3) 0.21776(17) 0.0216(8) Uani 1 1 d . .
O10 O 0.01839(17) 0.1020(3) 0.22583(17) 0.0210(8) Uani 1 1 d . .
O11 O -0.05522(16) -0.0815(3) 0.11809(16) 0.0169(7) Uani 1 1 d . .
O12 O -0.14564(18) 0.1272(3) 0.11464(17) 0.0232(8) Uani 1 1 d . .
O13 O -0.19531(18) -0.1132(4) 0.05128(19) 0.0283(9) Uani 1 1 d . .
N1 N 0.1396(2) 0.0446(4) 0.3738(2) 0.0160(9) Uani 1 1 d . .
N2 N 0.0846(2) -0.1121(4) 0.3970(2) 0.0234(10) Uani 1 1 d . .
H2C H 0.0704 -0.1918 0.4022 0.028 Uiso 1 1 calc R U
N3 N 0.1313(2) 0.4950(4) 0.1545(2) 0.0186(10) Uani 1 1 d . .
N4 N 0.0893(2) 0.5700(4) 0.2243(2) 0.0226(10) Uani 1 1 d . .
H4C H 0.0753 0.6255 0.2483 0.027 Uiso 1 1 calc R U
C1 C 0.1329(3) -0.0878(5) 0.3749(3) 0.0203(11) Uani 1 1 d . .
H1 H 0.1578 -0.1524 0.3623 0.024 Uiso 1 1 calc R U
C2 C 0.0606(3) 0.0058(5) 0.4103(3) 0.0178(11) Uani 1 1 d . .
H2 H 0.0264 0.0161 0.4272 0.021 Uiso 1 1 calc R U
C3 C 0.0943(2) 0.1047(5) 0.3952(3) 0.0191(11) Uani 1 1 d . .
H3 H 0.0881 0.1976 0.3985 0.023 Uiso 1 1 calc R U
C4 C 0.1853(3) 0.1164(5) 0.3495(3) 0.0217(12) Uani 1 1 d . .
H4A H 0.2106 0.1838 0.3856 0.026 Uiso 1 1 calc R U
H4B H 0.1582 0.1642 0.3050 0.026 Uiso 1 1 calc R U
C5 C 0.2349(3) 0.0254(5) 0.3367(3) 0.0216(12) Uani 1 1 d . .
H5A H 0.2101 -0.0387 0.2985 0.026 Uiso 1 1 calc R U
H5B H 0.2608 -0.0258 0.3804 0.026 Uiso 1 1 calc R U
C6 C 0.2827(3) 0.1070(5) 0.3157(3) 0.0231(12) Uani 1 1 d . .
H6A H 0.2562 0.1618 0.2737 0.028 Uiso 1 1 calc R U
H6B H 0.3085 0.1684 0.3550 0.028 Uiso 1 1 calc R U
C7 C 0.3315(3) 0.0209(5) 0.2989(3) 0.0288(14) Uani 1 1 d . .
H7A H 0.3572 -0.0356 0.3404 0.035 Uiso 1 1 calc R U
H7B H 0.3058 -0.0386 0.2586 0.035 Uiso 1 1 calc R U
C8 C 0.3801(3) 0.1034(6) 0.2801(3) 0.0296(13) Uani 1 1 d . .
H8A H 0.3540 0.1656 0.2414 0.035 Uiso 1 1 calc R U
H8B H 0.4080 0.1575 0.3219 0.035 Uiso 1 1 calc R U
C9 C 0.4258(3) 0.0215(6) 0.2571(3) 0.0347(15) Uani 1 1 d . .
H9A H 0.3982 -0.0250 0.2123 0.042 Uiso 1 1 calc R U
H9B H 0.4484 -0.0471 0.2935 0.042 Uiso 1 1 calc R U
C10 C 0.4791(3) 0.1042(6) 0.2458(3) 0.0304(13) Uani 1 1 d . .
H10A H 0.4568 0.1767 0.2119 0.037 Uiso 1 1 calc R U
H10B H 0.5087 0.1457 0.2914 0.037 Uiso 1 1 calc R U
C11 C 0.5221(3) 0.0238(6) 0.2178(4) 0.0367(15) Uani 1 1 d . .
H11A H 0.4934 -0.0095 0.1698 0.044 Uiso 1 1 calc R U
H11B H 0.5405 -0.0545 0.2489 0.044 Uiso 1 1 calc R U
C12 C 0.5801(3) 0.1032(6) 0.2141(3) 0.0306(13) Uani 1 1 d . .
H12A H 0.5617 0.1818 0.1833 0.037 Uiso 1 1 calc R U
H12B H 0.6090 0.1360 0.2622 0.037 Uiso 1 1 calc R U
C13 C 0.6231(3) 0.0233(6) 0.1857(3) 0.0335(14) Uani 1 1 d . .
H13A H 0.6417 -0.0551 0.2167 0.040 Uiso 1 1 calc R U
H13B H 0.5941 -0.0099 0.1377 0.040 Uiso 1 1 calc R U
C14 C 0.6806(3) 0.1026(6) 0.1817(3) 0.0376(15) Uani 1 1 d . .
H14A H 0.7087 0.1391 0.2292 0.045 Uiso 1 1 calc R U
H14B H 0.6622 0.1784 0.1487 0.045 Uiso 1 1 calc R U
C15 C 0.7244(4) 0.0158(7) 0.1560(4) 0.0497(19) Uani 1 1 d . .
H15A H 0.7610 0.0699 0.1541 0.060 Uiso 1 1 calc R U
H15B H 0.7433 -0.0584 0.1890 0.060 Uiso 1 1 calc R U
H15C H 0.6969 -0.0192 0.1086 0.060 Uiso 1 1 calc R U
C16 C 0.1162(2) 0.6043(5) 0.1801(3) 0.0191(11) Uani 1 1 d . .
H16 H 0.1234 0.6929 0.1686 0.023 Uiso 1 1 calc R U
C17 C 0.0867(3) 0.4325(5) 0.2269(3) 0.0215(12) Uani 1 1 d . .
H17 H 0.0696 0.3814 0.2545 0.026 Uiso 1 1 calc R U
C18 C 0.1129(3) 0.3849(5) 0.1831(3) 0.0247(12) Uani 1 1 d . .
H18 H 0.1179 0.2939 0.1735 0.030 Uiso 1 1 calc R U
C19 C 0.1590(3) 0.4889(6) 0.1003(3) 0.0292(14) Uani 1 1 d . .
H19A H 0.1582 0.5794 0.0810 0.035 Uiso 1 1 calc R U
H19B H 0.1298 0.4313 0.0608 0.035 Uiso 1 1 calc R U
C20 C 0.2298(3) 0.4361(6) 0.1283(3) 0.0245(12) Uani 1 1 d . .
H20A H 0.2324 0.3512 0.1536 0.029 Uiso 1 1 calc R U
H20B H 0.2605 0.5005 0.1627 0.029 Uiso 1 1 calc R U
C21 C 0.2523(3) 0.4134(6) 0.0688(3) 0.0287(13) Uani 1 1 d . .
H21A H 0.2212 0.3493 0.0346 0.034 Uiso 1 1 calc R U
H21B H 0.2490 0.4985 0.0435 0.034 Uiso 1 1 calc R U
C22 C 0.3230(3) 0.3610(6) 0.0936(3) 0.0324(14) Uani 1 1 d . .
H22A H 0.3255 0.2721 0.1153 0.039 Uiso 1 1 calc R U
H22B H 0.3538 0.4211 0.1307 0.039 Uiso 1 1 calc R U
C23 C 0.3468(3) 0.3494(7) 0.0332(3) 0.0355(15) Uani 1 1 d . .
H23A H 0.3170 0.2861 -0.0027 0.043 Uiso 1 1 calc R U
H23B H 0.3418 0.4374 0.0100 0.043 Uiso 1 1 calc R U
C24 C 0.4185(3) 0.3035(7) 0.0564(3) 0.0403(16) Uani 1 1 d . .
H24A H 0.4226 0.2116 0.0750 0.048 Uiso 1 1 calc R U
H24B H 0.4480 0.3613 0.0956 0.048 Uiso 1 1 calc R U
C25 C 0.4424(3) 0.3064(7) -0.0029(3) 0.0368(15) Uani 1 1 d . .
H25A H 0.4130 0.2477 -0.0417 0.044 Uiso 1 1 calc R U
H25B H 0.4374 0.3981 -0.0219 0.044 Uiso 1 1 calc R U
C26 C 0.5143(3) 0.2629(8) 0.0190(3) 0.0465(18) Uani 1 1 d . .
H26A H 0.5189 0.1692 0.0353 0.056 Uiso 1 1 calc R U
H26B H 0.5437 0.3181 0.0595 0.056 Uiso 1 1 calc R U
C27 C 0.5383(3) 0.2739(7) -0.0404(3) 0.0387(16) Uani 1 1 d . .
H27A H 0.5348 0.3681 -0.0557 0.046 Uiso 1 1 calc R U
H27B H 0.5078 0.2211 -0.0815 0.046 Uiso 1 1 calc R U
C28 C 0.6104(3) 0.2263(8) -0.0204(3) 0.0488(19) Uani 1 1 d . .
H28A H 0.6409 0.2767 0.0216 0.059 Uiso 1 1 calc R U
H28B H 0.6136 0.1310 -0.0072 0.059 Uiso 1 1 calc R U
C29 C 0.6331(3) 0.2434(7) -0.0792(3) 0.0405(16) Uani 1 1 d . .
H29A H 0.6319 0.3393 -0.0908 0.049 Uiso 1 1 calc R U
H29B H 0.6012 0.1968 -0.1219 0.049 Uiso 1 1 calc R U
C30 C 0.7034(3) 0.1906(8) -0.0613(4) 0.058(2) Uani 1 1 d . .
H30A H 0.7150 0.2049 -0.1017 0.070 Uiso 1 1 calc R U
H30B H 0.7355 0.2378 -0.0197 0.070 Uiso 1 1 calc R U
H30C H 0.7048 0.0952 -0.0509 0.070 Uiso 1 1 calc R U

loop_
_atom_site_aniso_label
_atom_site_aniso_U_11
_atom_site_aniso_U_22
_atom_site_aniso_U_33
_atom_site_aniso_U_23
_atom_site_aniso_U_13
_atom_site_aniso_U_12
Mo1 0.0144(2) 0.0156(2) 0.0148(2) -0.00051(16) 0.00815(19) -0.00103(17)
Mo2 0.0158(2) 0.0105(2) 0.0158(2) -0.00097(16) 0.00892(18) -0.00015(17)
Mo3 0.0163(2) 0.0136(2) 0.0132(2) -0.00053(16) 0.00914(19) -0.00026(17)
Mo4 0.0215(3) 0.0119(2) 0.0179(2) 0.00069(16) 0.0094(2) 0.00037(18)
O1 0.028(2) 0.0194(19) 0.026(2) 0.0003(15) 0.0145(16) 0.0007(16)
O2 0.0211(19) 0.023(2) 0.0219(19) 0.0004(15) 0.0139(15) 0.0040(16)
O3 0.023(2) 0.0195(19) 0.027(2) 0.0007(15) 0.0131(16) 0.0010(16)
O4 0.0194(18) 0.023(2) 0.0210(18) 0.0056(15) 0.0108(15) 0.0034(16)
O5 0.0220(19) 0.0172(18) 0.0144(17) 0.0007(14) 0.0087(14) 0.0015(16)
O6 0.039(2) 0.021(2) 0.030(2) 0.0034(16) 0.0225(18) 0.0040(18)
O7 0.0184(19) 0.030(2) 0.0206(19) -0.0064(16) 0.0122(15) -0.0045(17)
O8 0.0202(19) 0.023(2) 0.0183(18) 0.0020(14) 0.0100(15) 0.0051(16)
O9 0.030(2) 0.0133(18) 0.0241(19) 0.0034(15) 0.0133(16) 0.0001(16)
O10 0.026(2) 0.0205(19) 0.0195(18) -0.0051(15) 0.0122(15) -0.0016(16)
O11 0.0194(18) 0.0155(18) 0.0183(18) -0.0004(14) 0.0103(14) -0.0021(15)
O12 0.033(2) 0.021(2) 0.0244(19) -0.0040(15) 0.0205(17) -0.0020(17)
O13 0.027(2) 0.025(2) 0.031(2) 0.0021(17) 0.0096(17) -0.0048(17)
N1 0.021(2) 0.014(2) 0.017(2) -0.0011(17) 0.0122(18) -0.0046(18)
N2 0.034(3) 0.020(2) 0.022(2) 0.0006(19) 0.016(2) -0.001(2)
N3 0.023(2) 0.020(2) 0.018(2) 0.0026(17) 0.014(2) 0.0058(19)
N4 0.032(3) 0.019(2) 0.022(2) -0.0043(19) 0.016(2) 0.005(2)
C1 0.030(3) 0.011(2) 0.025(3) -0.001(2) 0.016(2) 0.001(2)
C2 0.018(3) 0.019(3) 0.022(3) 0.000(2) 0.013(2) 0.001(2)
C3 0.023(3) 0.017(3) 0.023(3) -0.001(2) 0.014(2) 0.005(2)
C4 0.026(3) 0.018(3) 0.023(3) -0.003(2) 0.011(2) -0.005(2)
C5 0.022(3) 0.025(3) 0.021(3) -0.001(2) 0.012(2) -0.001(2)
C6 0.021(3) 0.028(3) 0.021(3) 0.002(2) 0.010(2) 0.002(2)
C7 0.026(3) 0.035(3) 0.027(3) 0.004(2) 0.012(3) 0.005(3)
C8 0.024(3) 0.042(4) 0.026(3) -0.005(3) 0.014(2) -0.004(3)
C9 0.027(3) 0.041(4) 0.040(4) -0.003(3) 0.018(3) -0.005(3)
C10 0.022(3) 0.043(4) 0.029(3) -0.003(3) 0.013(2) -0.007(3)
C11 0.031(4) 0.042(4) 0.044(4) -0.003(3) 0.022(3) -0.002(3)
C12 0.028(3) 0.036(3) 0.031(3) 0.001(3) 0.016(3) -0.001(3)
C13 0.027(3) 0.043(4) 0.037(4) 0.006(3) 0.020(3) 0.002(3)
C14 0.029(3) 0.050(4) 0.039(4) 0.010(3) 0.020(3) 0.004(3)
C15 0.036(4) 0.062(5) 0.062(5) 0.011(4) 0.031(4) 0.006(3)
C16 0.021(3) 0.014(3) 0.023(3) 0.002(2) 0.011(2) 0.000(2)
C17 0.025(3) 0.021(3) 0.023(3) 0.007(2) 0.014(2) 0.003(2)
C18 0.028(3) 0.022(3) 0.023(3) 0.003(2) 0.008(2) 0.001(2)
C19 0.030(3) 0.044(4) 0.021(3) 0.003(2) 0.019(3) 0.006(3)
C20 0.029(3) 0.026(3) 0.023(3) 0.001(2) 0.015(2) 0.000(3)
C21 0.025(3) 0.041(4) 0.023(3) 0.002(3) 0.012(2) 0.003(3)
C22 0.024(3) 0.053(4) 0.026(3) 0.002(3) 0.016(2) 0.009(3)
C23 0.026(3) 0.058(4) 0.026(3) 0.004(3) 0.013(2) 0.012(3)
C24 0.028(3) 0.066(5) 0.031(3) 0.007(3) 0.016(3) 0.018(3)
C25 0.022(3) 0.061(4) 0.029(3) 0.003(3) 0.013(3) 0.008(3)
C26 0.029(4) 0.083(5) 0.032(3) 0.009(3) 0.017(3) 0.018(4)
C27 0.025(3) 0.058(4) 0.031(3) 0.004(3) 0.009(3) 0.013(3)
C28 0.035(4) 0.076(5) 0.036(4) 0.010(3) 0.015(3) 0.021(4)
C29 0.031(4) 0.060(5) 0.039(4) 0.003(3) 0.023(3) 0.014(3)
C30 0.043(4) 0.082(6) 0.059(5) 0.015(4) 0.029(4) 0.022(4)

loop_
_atom_type_symbol
_atom_type_description
_atom_type_scat_dispersion_real
_atom_type_scat_dispersion_imag
_atom_type_scat_source
C C 0.0033 0.0016
;
International Tables for Crystallography
(Vol. C, Tables 4.2.6.8 and 6.1.1.4)
;
H H 0.0000 0.0000
;
International Tables for Crystallography
(Vol. C, Table 6.1.1.4)
;
N N 0.0061 0.0033
;
International Tables for Crystallography
(Vol. C, Tables 4.2.6.8 and 6.1.1.4)
;
Mo Mo -1.6832 0.6857
;
International Tables for Crystallography
(Vol. C, Tables 4.2.6.8 and 6.1.1.4)
;
O O 0.0106 0.0060
;
International Tables for Crystallography
(Vol. C, Tables 4.2.6.8 and 6.1.1.4)
;

loop_
_geom_angle_atom_site_label_1
_geom_angle_atom_site_label_2
_geom_angle_atom_site_label_3
_geom_angle
_geom_angle_site_symmetry_1
_geom_angle_site_symmetry_3
O1 Mo1 O3 104.77(17) . .
O1 Mo1 O5 100.56(15) . .
O3 Mo1 O5 99.32(15) . .
O1 Mo1 O2 101.97(15) . .
O3 Mo1 O2 96.62(15) . .
O5 Mo1 O2 147.96(14) . .
O1 Mo1 O4 88.84(14) . .
O3 Mo1 O4 166.29(14) . .
O5 Mo1 O4 79.39(12) . .
O2 Mo1 O4 78.60(13) . .
O1 Mo1 O7 160.59(15) . 3
O3 Mo1 O7 94.21(15) . 3
O5 Mo1 O7 71.88(12) . 3
O2 Mo1 O7 79.41(12) . 3
O4 Mo1 O7 72.35(12) . 3
O6 Mo2 O4 107.99(17) . .
O6 Mo2 O8 106.03(16) . .
O4 Mo2 O8 110.25(15) . .
O6 Mo2 O7 107.53(17) . .
O4 Mo2 O7 111.32(15) . .
O8 Mo2 O7 113.40(15) . .
O9 Mo3 O10 105.62(16) . .
O9 Mo3 O5 100.02(15) . .
O10 Mo3 O5 100.48(15) . .
O9 Mo3 O11 94.75(15) . .
O10 Mo3 O11 99.90(15) . .
O5 Mo3 O11 150.50(13) . .
O9 Mo3 O8 166.50(14) . .
O10 Mo3 O8 86.70(14) . .
O5 Mo3 O8 82.73(13) . .
O11 Mo3 O8 77.39(13) . .
O9 Mo3 O7 95.31(14) . 3
O10 Mo3 O7 158.97(15) . 3
O5 Mo3 O7 73.37(12) . 3
O11 Mo3 O7 79.99(12) . 3
O8 Mo3 O7 72.68(12) . 3
O13 Mo4 O12 107.56(18) . .
O13 Mo4 O11 105.44(16) . .
O12 Mo4 O11 107.09(15) . .
O13 Mo4 O2 109.03(16) . 3
O12 Mo4 O2 108.02(16) . 3
O11 Mo4 O2 119.19(14) . 3
Mo4 O2 Mo1 134.9(2) 3 .
Mo2 O4 Mo1 124.26(17) . .
Mo3 O5 Mo1 118.88(17) . .
Mo2 O7 Mo3 137.43(17) . 3
Mo2 O7 Mo1 130.70(17) . 3
Mo3 O7 Mo1 90.29(11) 3 3
Mo2 O8 Mo3 123.14(16) . .
Mo4 O11 Mo3 128.76(18) . .
C1 N1 C3 109.2(4) . .
C1 N1 C4 125.9(4) . .
C3 N1 C4 124.8(4) . .
C1 N2 C2 109.5(4) . .
C1 N2 H2C 125.2 . .
C2 N2 H2C 125.2 . .
C16 N3 C18 109.2(4) . .
C16 N3 C19 125.9(4) . .
C18 N3 C19 124.8(4) . .
C16 N4 C17 108.9(4) . .
C16 N4 H4C 125.5 . .
C17 N4 H4C 125.5 . .
N2 C1 N1 107.2(4) . .
N2 C1 H1 126.4 . .
N1 C1 H1 126.4 . .
C3 C2 N2 107.3(5) . .
C3 C2 H2 126.3 . .
N2 C2 H2 126.3 . .
C2 C3 N1 106.7(4) . .
C2 C3 H3 126.7 . .
N1 C3 H3 126.7 . .
N1 C4 C5 113.3(4) . .
N1 C4 H4A 108.9 . .
C5 C4 H4A 108.9 . .
N1 C4 H4B 108.9 . .
C5 C4 H4B 108.9 . .
H4A C4 H4B 107.7 . .
C4 C5 C6 110.4(4) . .
C4 C5 H5A 109.6 . .
C6 C5 H5A 109.6 . .
C4 C5 H5B 109.6 . .
C6 C5 H5B 109.6 . .
H5A C5 H5B 108.1 . .
C7 C6 C5 112.8(4) . .
C7 C6 H6A 109.0 . .
C5 C6 H6A 109.0 . .
C7 C6 H6B 109.0 . .
C5 C6 H6B 109.0 . .
H6A C6 H6B 107.8 . .
C8 C7 C6 112.3(4) . .
C8 C7 H7A 109.1 . .
C6 C7 H7A 109.1 . .
C8 C7 H7B 109.1 . .
C6 C7 H7B 109.1 . .
H7A C7 H7B 107.9 . .
C9 C8 C7 114.0(5) . .
C9 C8 H8A 108.8 . .
C7 C8 H8A 108.8 . .
C9 C8 H8B 108.8 . .
C7 C8 H8B 108.8 . .
H8A C8 H8B 107.6 . .
C8 C9 C10 113.5(5) . .
C8 C9 H9A 108.9 . .
C10 C9 H9A 108.9 . .
C8 C9 H9B 108.9 . .
C10 C9 H9B 108.9 . .
H9A C9 H9B 107.7 . .
C11 C10 C9 113.6(5) . .
C11 C10 H10A 108.8 . .
C9 C10 H10A 108.8 . .
C11 C10 H10B 108.8 . .
C9 C10 H10B 108.8 . .
H10A C10 H10B 107.7 . .
C10 C11 C12 113.4(5) . .
C10 C11 H11A 108.9 . .
C12 C11 H11A 108.9 . .
C10 C11 H11B 108.9 . .
C12 C11 H11B 108.9 . .
H11A C11 H11B 107.7 . .
C13 C12 C11 113.6(5) . .
C13 C12 H12A 108.8 . .
C11 C12 H12A 108.8 . .
C13 C12 H12B 108.8 . .
C11 C12 H12B 108.8 . .
H12A C12 H12B 107.7 . .
C14 C13 C12 113.6(5) . .
C14 C13 H13A 108.8 . .
C12 C13 H13A 108.8 . .
C14 C13 H13B 108.8 . .
C12 C13 H13B 108.8 . .
H13A C13 H13B 107.7 . .
C13 C14 C15 111.6(5) . .
C13 C14 H14A 109.3 . .
C15 C14 H14A 109.3 . .
C13 C14 H14B 109.3 . .
C15 C14 H14B 109.3 . .
H14A C14 H14B 108.0 . .
C14 C15 H15A 109.5 . .
C14 C15 H15B 109.5 . .
H15A C15 H15B 109.5 . .
C14 C15 H15C 109.5 . .
H15A C15 H15C 109.5 . .
H15B C15 H15C 109.5 . .
N3 C16 N4 108.5(4) . .
N3 C16 H16 125.8 . .
N4 C16 H16 125.8 . .
C18 C17 N4 107.0(4) . .
C18 C17 H17 126.5 . .
N4 C17 H17 126.5 . .
C17 C18 N3 106.4(5) . .
C17 C18 H18 126.8 . .
N3 C18 H18 126.8 . .
N3 C19 C20 113.6(4) . .
N3 C19 H19A 108.8 . .
C20 C19 H19A 108.8 . .
N3 C19 H19B 108.8 . .
C20 C19 H19B 108.8 . .
H19A C19 H19B 107.7 . .
C19 C20 C21 111.4(4) . .
C19 C20 H20A 109.3 . .
C21 C20 H20A 109.3 . .
C19 C20 H20B 109.3 . .
C21 C20 H20B 109.3 . .
H20A C20 H20B 108.0 . .
C22 C21 C20 113.9(4) . .
C22 C21 H21A 108.8 . .
C20 C21 H21A 108.8 . .
C22 C21 H21B 108.8 . .
C20 C21 H21B 108.8 . .
H21A C21 H21B 107.7 . .
C21 C22 C23 113.0(4) . .
C21 C22 H22A 109.0 . .
C23 C22 H22A 109.0 . .
C21 C22 H22B 109.0 . .
C23 C22 H22B 109.0 . .
H22A C22 H22B 107.8 . .
C24 C23 C22 114.7(5) . .
C24 C23 H23A 108.6 . .
C22 C23 H23A 108.6 . .
C24 C23 H23B 108.6 . .
C22 C23 H23B 108.6 . .
H23A C23 H23B 107.6 . .
C23 C24 C25 113.3(5) . .
C23 C24 H24A 108.9 . .
C25 C24 H24A 108.9 . .
C23 C24 H24B 108.9 . .
C25 C24 H24B 108.9 . .
H24A C24 H24B 107.7 . .
C26 C25 C24 114.5(5) . .
C26 C25 H25A 108.6 . .
C24 C25 H25A 108.6 . .
C26 C25 H25B 108.6 . .
C24 C25 H25B 108.6 . .
H25A C25 H25B 107.6 . .
C25 C26 C27 113.5(5) . .
C25 C26 H26A 108.9 . .
C27 C26 H26A 108.9 . .
C25 C26 H26B 108.9 . .
C27 C26 H26B 108.9 . .
H26A C26 H26B 107.7 . .
C26 C27 C28 114.6(5) . .
C26 C27 H27A 108.6 . .
C28 C27 H27A 108.6 . .
C26 C27 H27B 108.6 . .
C28 C27 H27B 108.6 . .
H27A C27 H27B 107.6 . .
C29 C28 C27 113.1(5) . .
C29 C28 H28A 108.9 . .
C27 C28 H28A 108.9 . .
C29 C28 H28B 108.9 . .
C27 C28 H28B 108.9 . .
H28A C28 H28B 107.8 . .
C28 C29 C30 113.7(5) . .
C28 C29 H29A 108.8 . .
C30 C29 H29A 108.8 . .
C28 C29 H29B 108.8 . .
C30 C29 H29B 108.8 . .
H29A C29 H29B 107.7 . .
C29 C30 H30A 109.5 . .
C29 C30 H30B 109.5 . .
H30A C30 H30B 109.5 . .
C29 C30 H30C 109.5 . .
H30A C30 H30C 109.5 . .
H30B C30 H30C 109.5 . .

loop_
_geom_bond_atom_site_label_1
_geom_bond_atom_site_label_2
_geom_bond_distance
_geom_bond_site_symmetry_2
Mo1 O1 1.682(3) .
Mo1 O3 1.696(3) .
Mo1 O5 1.935(3) .
Mo1 O2 1.951(3) .
Mo1 O4 2.346(3) .
Mo1 O7 2.350(3) 3
Mo2 O6 1.694(4) .
Mo2 O4 1.761(3) .
Mo2 O8 1.794(3) .
Mo2 O7 1.828(3) .
Mo3 O9 1.705(3) .
Mo3 O10 1.706(3) .
Mo3 O5 1.902(3) .
Mo3 O11 1.981(3) .
Mo3 O8 2.305(3) .
Mo3 O7 2.310(3) 3
Mo4 O13 1.691(4) .
Mo4 O12 1.715(3) .
Mo4 O11 1.841(3) .
Mo4 O2 1.843(3) 3
O2 Mo4 1.843(3) 3
O7 Mo3 2.310(3) 3
O7 Mo1 2.350(3) 3
N1 C1 1.340(6) .
N1 C3 1.379(6) .
N1 C4 1.476(6) .
N2 C1 1.333(6) .
N2 C2 1.369(6) .
N2 H2C 0.8800 .
N3 C16 1.318(6) .
N3 C18 1.389(6) .
N3 C19 1.479(6) .
N4 C16 1.322(6) .
N4 C17 1.384(7) .
N4 H4C 0.8800 .
C1 H1 0.9500 .
C2 C3 1.348(7) .
C2 H2 0.9500 .
C3 H3 0.9500 .
C4 C5 1.522(7) .
C4 H4A 0.9900 .
C4 H4B 0.9900 .
C5 C6 1.526(7) .
C5 H5A 0.9900 .
C5 H5B 0.9900 .
C6 C7 1.520(7) .
C6 H6A 0.9900 .
C6 H6B 0.9900 .
C7 C8 1.518(7) .
C7 H7A 0.9900 .
C7 H7B 0.9900 .
C8 C9 1.515(8) .
C8 H8A 0.9900 .
C8 H8B 0.9900 .
C9 C10 1.524(7) .
C9 H9A 0.9900 .
C9 H9B 0.9900 .
C10 C11 1.522(8) .
C10 H10A 0.9900 .
C10 H10B 0.9900 .
C11 C12 1.525(8) .
C11 H11A 0.9900 .
C11 H11B 0.9900 .
C12 C13 1.524(8) .
C12 H12A 0.9900 .
C12 H12B 0.9900 .
C13 C14 1.519(8) .
C13 H13A 0.9900 .
C13 H13B 0.9900 .
C14 C15 1.542(8) .
C14 H14A 0.9900 .
C14 H14B 0.9900 .
C15 H15A 0.9800 .
C15 H15B 0.9800 .
C15 H15C 0.9800 .
C16 H16 0.9500 .
C17 C18 1.345(7) .
C17 H17 0.9500 .
C18 H18 0.9500 .
C19 C20 1.508(7) .
C19 H19A 0.9900 .
C19 H19B 0.9900 .
C20 C21 1.518(7) .
C20 H20A 0.9900 .
C20 H20B 0.9900 .
C21 C22 1.509(7) .
C21 H21A 0.9900 .
C21 H21B 0.9900 .
C22 C23 1.542(7) .
C22 H22A 0.9900 .
C22 H22B 0.9900 .
C23 C24 1.510(7) .
C23 H23A 0.9900 .
C23 H23B 0.9900 .
C24 C25 1.519(7) .
C24 H24A 0.9900 .
C24 H24B 0.9900 .
C25 C26 1.510(7) .
C25 H25A 0.9900 .
C25 H25B 0.9900 .
C26 C27 1.525(7) .
C26 H26A 0.9900 .
C26 H26B 0.9900 .
C27 C28 1.532(8) .
C27 H27A 0.9900 .
C27 H27B 0.9900 .
C28 C29 1.500(8) .
C28 H28A 0.9900 .
C28 H28B 0.9900 .
C29 C30 1.519(8) .
C29 H29A 0.9900 .
C29 H29B 0.9900 .
C30 H30A 0.9800 .
C30 H30B 0.9800 .
C30 H30C 0.9800 .

loop_
_geom_hbond_atom_site_label_D
_geom_hbond_atom_site_label_H
_geom_hbond_atom_site_label_A
_geom_hbond_site_symmetry_A
_geom_hbond_distance_DA
_geom_hbond_distance_DH
_geom_hbond_distance_HA
_geom_hbond_angle_DHA
_geom_hbond_publ_flag
N2 H2C O8 2_545 2.887(6) 0.880 2.029 164.7 no
N2 H2C O12 2_545 2.992(6) 0.880 2.569 110.4 no
N4 H4C O9 1_565 2.925(5) 0.880 2.412 117.5 no
N4 H4C O10 2_555 2.950(7) 0.880 2.333 127.3 no

loop_
_geom_torsion_atom_site_label_1
_geom_torsion_atom_site_label_2
_geom_torsion_atom_site_label_3
_geom_torsion_atom_site_label_4
_geom_torsion
_geom_torsion_site_symmetry_1
_geom_torsion_site_symmetry_4
O6 Mo2 O4 Mo1 155.64(19) . .
O8 Mo2 O4 Mo1 40.2(2) . .
O7 Mo2 O4 Mo1 -86.5(2) . .
O6 Mo2 O7 Mo3 81.4(3) . 3
O4 Mo2 O7 Mo3 -36.7(3) . 3
O8 Mo2 O7 Mo3 -161.7(2) . 3
O6 Mo2 O7 Mo1 -79.7(3) . 3
O4 Mo2 O7 Mo1 162.2(2) . 3
O8 Mo2 O7 Mo1 37.2(3) . 3
O6 Mo2 O8 Mo3 -153.3(2) . .
O4 Mo2 O8 Mo3 -36.6(2) . .
O7 Mo2 O8 Mo3 88.9(2) . .
O13 Mo4 O11 Mo3 -166.8(2) . .
O12 Mo4 O11 Mo3 -52.4(2) . .
O2 Mo4 O11 Mo3 70.4(3) 3 .
C2 N2 C1 N1 -0.2(6) . .
C3 N1 C1 N2 -0.4(5) . .
C4 N1 C1 N2 -177.1(4) . .
C1 N2 C2 C3 0.8(6) . .
N2 C2 C3 N1 -1.0(6) . .
C1 N1 C3 C2 0.9(5) . .
C4 N1 C3 C2 177.6(4) . .
C1 N1 C4 C5 -10.0(7) . .
C3 N1 C4 C5 173.9(4) . .
N1 C4 C5 C6 -176.9(4) . .
C4 C5 C6 C7 -177.3(4) . .
C5 C6 C7 C8 -178.4(4) . .
C6 C7 C8 C9 -175.3(5) . .
C7 C8 C9 C10 -174.0(5) . .
C8 C9 C10 C11 -176.1(5) . .
C9 C10 C11 C12 -173.8(5) . .
C10 C11 C12 C13 -179.7(5) . .
C11 C12 C13 C14 179.7(5) . .
C12 C13 C14 C15 177.3(5) . .
C18 N3 C16 N4 0.5(6) . .
C19 N3 C16 N4 176.6(5) . .
C17 N4 C16 N3 -0.4(6) . .
C16 N4 C17 C18 0.1(5) . .
N4 C17 C18 N3 0.1(6) . .
C16 N3 C18 C17 -0.4(6) . .
C19 N3 C18 C17 -176.5(5) . .
C16 N3 C19 C20 113.1(6) . .
C18 N3 C19 C20 -71.4(7) . .
N3 C19 C20 C21 171.9(5) . .
C19 C20 C21 C22 179.8(5) . .
C20 C21 C22 C23 -175.3(5) . .
C21 C22 C23 C24 177.2(6) . .
C22 C23 C24 C25 -174.3(6) . .
C23 C24 C25 C26 179.2(6) . .
C24 C25 C26 C27 -176.8(6) . .
C25 C26 C27 C28 -178.2(6) . .
C26 C27 C28 C29 -177.8(6) . .
C27 C28 C29 C30 -177.2(6) . .
